data_7010707
loop_
_publ_author_name
'Tang, Christina Y.'
'Coxall, Robert A.'
'Downs, Anthony J.'
'Greene, Tim M.'
'Parsons, Simon'

_publ_section_title
;
 Oligomeric structures of the crystalline dimethylamine adducts
 Me2(H)N&#x00B7;MH3 (M&#x2005;=&#x2005;Al or Ga) and the dimethylamido
 derivative [Me2NGaH2]3
;
_journal_issue 14
_journal_name_full 'Journal of the Chemical Society, Dalton Transactions'
_journal_page_first 2141
_journal_paper_doi 10.1039/b102667b
_journal_year 2001
_chemical_formula_moiety '[Me2NGaH2]3'
_chemical_formula_sum 'C6 H24 Ga3 N3'
_chemical_formula_weight 347.44
_chemical_name_systematic
; 
? 
;
_space_group_IT_number 14
_symmetry_cell_setting monoclinic
_symmetry_space_group_name_Hall '-P 2ybc'
_symmetry_space_group_name_H-M 'P 1 21/c 1'
_atom_sites_solution_hydrogens difmap
_atom_sites_solution_primary direct
_atom_sites_solution_secondary difmap
_audit_creation_method SHELXL-97
_cell_angle_alpha 90.00
_cell_angle_beta 92.795(3)
_cell_angle_gamma 90.00
_cell_formula_units_Z 4
_cell_length_a 6.4821(11)
_cell_length_b 8.7304(14)
_cell_length_c 25.350(4)
_cell_measurement_reflns_used 5147
_cell_measurement_temperature 150(2)
_cell_measurement_theta_max 29
_cell_measurement_theta_min 2
_cell_volume 1432.9(4)
_computing_cell_refinement 'Bruker SMART'
_computing_data_collection 'Bruker SMART'
_computing_data_reduction 'Bruker SHELXTL'
_computing_molecular_graphics 'Bruker SHELXTL'
_computing_publication_material 'Bruker SHELXTL'
_computing_structure_refinement 'SHELXL-97 (Sheldrick, 1997)'
_computing_structure_solution 'SHELXS-97 (Sheldrick, 1990)'
_diffrn_ambient_temperature 150(2)
_diffrn_measured_fraction_theta_full 0.919
_diffrn_measured_fraction_theta_max 0.919
_diffrn_measurement_device_type 'CCD area detector'
_diffrn_measurement_method 'phi and omega scans'
_diffrn_radiation_monochromator graphite
_diffrn_radiation_source 'fine-focus sealed tube'
_diffrn_radiation_type MoK\a
_diffrn_radiation_wavelength 0.71073
_diffrn_reflns_av_R_equivalents 0.0536
_diffrn_reflns_av_sigmaI/netI 0.0745
_diffrn_reflns_limit_h_max 8
_diffrn_reflns_limit_h_min -8
_diffrn_reflns_limit_k_max 11
_diffrn_reflns_limit_k_min -8
_diffrn_reflns_limit_l_max 34
_diffrn_reflns_limit_l_min -34
_diffrn_reflns_number 9051
_diffrn_reflns_theta_full 29.23
_diffrn_reflns_theta_max 29.23
_diffrn_reflns_theta_min 1.61
_exptl_absorpt_coefficient_mu 5.567
_exptl_absorpt_correction_T_max 0.862
_exptl_absorpt_correction_T_min 0.218
_exptl_absorpt_correction_type Sadabs
_exptl_crystal_colour Colourless
_exptl_crystal_density_diffrn 1.611
_exptl_crystal_density_method 'not measured'
_exptl_crystal_description cylinder
_exptl_crystal_F_000 696
_exptl_crystal_size_max ~1
_exptl_crystal_size_mid 0.2
_exptl_crystal_size_min 0.2
_refine_diff_density_max 0.720
_refine_diff_density_min -0.681
_refine_diff_density_rms 0.111
_refine_ls_extinction_coef 0.00135(12)
_refine_ls_extinction_expression Fc^*^=kFc[1+0.001xFc^2^\l^3^/sin(2\q)]^-1/4^
_refine_ls_extinction_method SHELXL
_refine_ls_goodness_of_fit_ref 0.780
_refine_ls_hydrogen_treatment 'rigid group/restrained refall'
_refine_ls_matrix_type full
_refine_ls_number_parameters 134
_refine_ls_number_reflns 3569
_refine_ls_number_restraints 15
_refine_ls_restrained_S_all 0.779
_refine_ls_R_factor_all 0.0489
_refine_ls_R_factor_gt 0.0334
_refine_ls_shift/su_max 0.004
_refine_ls_shift/su_mean 0.000
_refine_ls_structure_factor_coef Fsqd
_refine_ls_weighting_details 'calc w=1/[\s^2^(Fo^2^)+(0.0227P)^2^+0.0000P] where P=(Fo^2^+2Fc^2^)/3'
_refine_ls_weighting_scheme calc
_refine_ls_wR_factor_gt 0.0629
_refine_ls_wR_factor_ref 0.0646
_reflns_number_gt 2353
_reflns_number_total 3569
_reflns_threshold_expression >2sigma(I)
_cod_data_source_file b102667b.txt
_cod_data_source_block 3
_cod_depositor_comments
;
The following automatic conversions were performed:
'_symmetry_cell_setting' value 'Monoclinic' changed to 'monoclinic'
according to '/home/saulius/struct/CIF-dictionaries/cif_core.dic'
dictionary named 'cif_core.dic' version 2.4.1 from 2010-06-29.

Automatic conversion script
Id: cif_fix_enum 1527 2010-12-29 10:47:43Z saulius 
;
_cod_original_sg_symbol_H-M P21/c
_cod_database_code 7010707

loop_
_symmetry_equiv_pos_as_xyz
'x, y, z'
'-x, y+1/2, -z+1/2'
'-x, -y, -z'
'x, -y-1/2, z-1/2'

loop_
_atom_site_label
_atom_site_type_symbol
_atom_site_fract_x
_atom_site_fract_y
_atom_site_fract_z
_atom_site_U_iso_or_equiv
_atom_site_adp_type
_atom_site_occupancy
_atom_site_symmetry_multiplicity
_atom_site_calc_flag
_atom_site_refinement_flags
_atom_site_disorder_assembly
_atom_site_disorder_group
Ga1 Ga 0.27823(6) 0.94057(5) 0.098181(15) 0.03118(11) Uani 1 1 d D . .
H11 H 0.141(4) 1.069(3) 0.0772(12) 0.038(9) Uiso 1 1 d D . .
H12 H 0.509(3) 0.974(3) 0.1041(10) 0.019(8) Uiso 1 1 d D . .
Ga2 Ga 0.38592(5) 0.57565(5) 0.074708(14) 0.02895(11) Uani 1 1 d D . .
H21 H 0.310(4) 0.448(3) 0.0391(10) 0.033(9) Uiso 1 1 d D . .
H22 H 0.614(3) 0.612(3) 0.0844(10) 0.016(7) Uiso 1 1 d D . .
Ga3 Ga 0.31652(6) 0.68987(5) 0.197732(14) 0.03047(11) Uani 1 1 d D . .
H31 H 0.202(4) 0.650(3) 0.2460(8) 0.021(8) Uiso 1 1 d D . .
H32 H 0.545(3) 0.725(3) 0.2040(11) 0.027(8) Uiso 1 1 d D . .
N1 N 0.2456(4) 0.7648(3) 0.04914(10) 0.0273(7) Uani 1 1 d . . .
C11 C 0.3539(6) 0.8105(4) 0.00102(13) 0.0417(9) Uani 1 1 d . . .
H11A H 0.5007 0.8272 0.0103 0.063 Uiso 1 1 calc R . .
H11B H 0.2928 0.9052 -0.0134 0.063 Uiso 1 1 calc R . .
H11C H 0.3393 0.7290 -0.0255 0.063 Uiso 1 1 calc R . .
C12 C 0.0255(5) 0.7376(4) 0.03220(13) 0.0368(9) Uani 1 1 d . . .
H12A H -0.0522 0.7093 0.0629 0.055 Uiso 1 1 calc R . .
H12B H 0.0170 0.6545 0.0062 0.055 Uiso 1 1 calc R . .
H12C H -0.0332 0.8313 0.0163 0.055 Uiso 1 1 calc R . .
N2 N 0.2833(4) 0.5225(3) 0.14517(11) 0.0280(7) Uani 1 1 d . . .
C21 C 0.4251(6) 0.4001(4) 0.16502(15) 0.0432(10) Uani 1 1 d . . .
H21A H 0.5671 0.4389 0.1670 0.065 Uiso 1 1 calc R . .
H21B H 0.4156 0.3123 0.1409 0.065 Uiso 1 1 calc R . .
H21C H 0.3864 0.3680 0.2002 0.065 Uiso 1 1 calc R . .
C22 C 0.0728(5) 0.4563(4) 0.14208(14) 0.0370(9) Uani 1 1 d . . .
H22A H -0.0263 0.5344 0.1294 0.055 Uiso 1 1 calc R . .
H22B H 0.0368 0.4213 0.1772 0.055 Uiso 1 1 calc R . .
H22C H 0.0685 0.3694 0.1176 0.055 Uiso 1 1 calc R . .
N3 N 0.1817(4) 0.8748(3) 0.16770(10) 0.0269(6) Uani 1 1 d . . .
C31 C -0.0482(5) 0.8667(5) 0.16833(14) 0.0411(10) Uani 1 1 d . . .
H31A H -0.0989 0.7847 0.1447 0.062 Uiso 1 1 calc R . .
H31B H -0.1076 0.9647 0.1564 0.062 Uiso 1 1 calc R . .
H31C H -0.0889 0.8455 0.2043 0.062 Uiso 1 1 calc R . .
C32 C 0.2458(6) 1.0005(4) 0.20470(14) 0.0391(9) Uani 1 1 d . . .
H32A H 0.3965 1.0106 0.2059 0.059 Uiso 1 1 calc R . .
H32B H 0.2005 0.9766 0.2401 0.059 Uiso 1 1 calc R . .
H32C H 0.1826 1.0969 0.1924 0.059 Uiso 1 1 calc R . .

loop_
_atom_site_aniso_label
_atom_site_aniso_U_11
_atom_site_aniso_U_22
_atom_site_aniso_U_33
_atom_site_aniso_U_23
_atom_site_aniso_U_13
_atom_site_aniso_U_12
Ga1 0.0402(2) 0.0267(2) 0.0263(2) 0.00287(17) -0.00202(16) -0.00413(18)
Ga2 0.0302(2) 0.0296(2) 0.0270(2) -0.00024(17) 0.00088(16) -0.00112(18)
Ga3 0.0366(2) 0.0319(2) 0.0226(2) 0.00333(17) -0.00183(16) -0.00520(19)
N1 0.0284(15) 0.0306(17) 0.0225(15) 0.0051(12) -0.0010(12) -0.0060(12)
C11 0.052(2) 0.041(2) 0.033(2) 0.0000(19) 0.0069(18) 0.000(2)
C12 0.035(2) 0.041(2) 0.033(2) 0.0002(17) -0.0099(16) -0.0018(17)
N2 0.0272(14) 0.0264(17) 0.0301(16) 0.0036(12) -0.0021(12) -0.0016(12)
C21 0.054(2) 0.035(2) 0.039(2) 0.0089(18) -0.0059(19) -0.0004(19)
C22 0.041(2) 0.035(2) 0.035(2) 0.0037(17) 0.0039(17) -0.0128(18)
N3 0.0255(14) 0.0295(17) 0.0256(15) -0.0047(12) 0.0013(12) -0.0056(12)
C31 0.0299(19) 0.055(3) 0.039(2) -0.0086(19) 0.0072(17) 0.0013(18)
C32 0.046(2) 0.034(2) 0.037(2) -0.0080(17) -0.0005(18) -0.0046(18)

loop_
_atom_type_symbol
_atom_type_description
_atom_type_scat_dispersion_real
_atom_type_scat_dispersion_imag
_atom_type_scat_source
C C 0.0033 0.0016 'International Tables Vol C Tables 4.2.6.8 and 6.1.1.4'
H H 0.0000 0.0000 'International Tables Vol C Tables 4.2.6.8 and 6.1.1.4'
N N 0.0061 0.0033 'International Tables Vol C Tables 4.2.6.8 and 6.1.1.4'
Ga Ga 0.2307 1.6083 'International Tables Vol C Tables 4.2.6.8 and 6.1.1.4'

loop_
_geom_angle_atom_site_label_1
_geom_angle_atom_site_label_2
_geom_angle_atom_site_label_3
_geom_angle
_geom_angle_site_symmetry_1
_geom_angle_site_symmetry_3
_geom_angle_publ_flag
N1 Ga1 N3 107.74(11) . . ?
N1 Ga1 H11 108.1(12) . . ?
N3 Ga1 H11 108.7(11) . . ?
N1 Ga1 H12 106.4(10) . . ?
N3 Ga1 H12 108.6(10) . . ?
H11 Ga1 H12 116.9(15) . . ?
N1 Ga2 N2 108.65(11) . . ?
N1 Ga2 H21 106.8(11) . . ?
N2 Ga2 H21 104.7(11) . . ?
N1 Ga2 H22 107.8(10) . . ?
N2 Ga2 H22 105.6(10) . . ?
H21 Ga2 H22 122.7(15) . . ?
N3 Ga3 N2 108.21(11) . . ?
N3 Ga3 H31 106.1(11) . . ?
N2 Ga3 H31 109.5(11) . . ?
N3 Ga3 H32 106.8(11) . . ?
N2 Ga3 H32 107.0(11) . . ?
H31 Ga3 H32 118.8(15) . . ?
C12 N1 C11 106.8(3) . . ?
C12 N1 Ga2 112.4(2) . . ?
C11 N1 Ga2 105.3(2) . . ?
C12 N1 Ga1 112.1(2) . . ?
C11 N1 Ga1 105.4(2) . . ?
Ga2 N1 Ga1 114.06(12) . . ?
N1 C11 H11A 109.5 . . ?
N1 C11 H11B 109.5 . . ?
H11A C11 H11B 109.5 . . ?
N1 C11 H11C 109.5 . . ?
H11A C11 H11C 109.5 . . ?
H11B C11 H11C 109.5 . . ?
N1 C12 H12A 109.5 . . ?
N1 C12 H12B 109.5 . . ?
H12A C12 H12B 109.5 . . ?
N1 C12 H12C 109.5 . . ?
H12A C12 H12C 109.5 . . ?
H12B C12 H12C 109.5 . . ?
C22 N2 C21 106.9(3) . . ?
C22 N2 Ga3 113.2(2) . . ?
C21 N2 Ga3 105.0(2) . . ?
C22 N2 Ga2 113.0(2) . . ?
C21 N2 Ga2 104.1(2) . . ?
Ga3 N2 Ga2 113.66(13) . . ?
N2 C21 H21A 109.5 . . ?
N2 C21 H21B 109.5 . . ?
H21A C21 H21B 109.5 . . ?
N2 C21 H21C 109.5 . . ?
H21A C21 H21C 109.5 . . ?
H21B C21 H21C 109.5 . . ?
N2 C22 H22A 109.5 . . ?
N2 C22 H22B 109.5 . . ?
H22A C22 H22B 109.5 . . ?
N2 C22 H22C 109.5 . . ?
H22A C22 H22C 109.5 . . ?
H22B C22 H22C 109.5 . . ?
C32 N3 C31 106.0(3) . . ?
C32 N3 Ga3 104.8(2) . . ?
C31 N3 Ga3 112.4(2) . . ?
C32 N3 Ga1 104.8(2) . . ?
C31 N3 Ga1 112.4(2) . . ?
Ga3 N3 Ga1 115.29(13) . . ?
N3 C31 H31A 109.5 . . ?
N3 C31 H31B 109.5 . . ?
H31A C31 H31B 109.5 . . ?
N3 C31 H31C 109.5 . . ?
H31A C31 H31C 109.5 . . ?
H31B C31 H31C 109.5 . . ?
N3 C32 H32A 109.5 . . ?
N3 C32 H32B 109.5 . . ?
H32A C32 H32B 109.5 . . ?
N3 C32 H32C 109.5 . . ?
H32A C32 H32C 109.5 . . ?
H32B C32 H32C 109.5 . . ?

loop_
_geom_bond_atom_site_label_1
_geom_bond_atom_site_label_2
_geom_bond_distance
_geom_bond_site_symmetry_2
_geom_bond_publ_flag
Ga1 N1 1.980(3) . ?
Ga1 N3 1.984(3) . ?
Ga1 H11 1.510(17) . ?
Ga1 H12 1.522(16) . ?
Ga2 N1 1.979(3) . ?
Ga2 N2 1.991(3) . ?
Ga2 H21 1.499(17) . ?
Ga2 H22 1.520(16) . ?
Ga3 N3 1.971(3) . ?
Ga3 N2 1.982(3) . ?
Ga3 H31 1.505(16) . ?
Ga3 H32 1.515(17) . ?
N1 C12 1.489(4) . ?
N1 C11 1.491(4) . ?
C11 H11A 0.9800 . ?
C11 H11B 0.9800 . ?
C11 H11C 0.9800 . ?
C12 H12A 0.9800 . ?
C12 H12B 0.9800 . ?
C12 H12C 0.9800 . ?
N2 C22 1.480(4) . ?
N2 C21 1.482(4) . ?
C21 H21A 0.9800 . ?
C21 H21B 0.9800 . ?
C21 H21C 0.9800 . ?
C22 H22A 0.9800 . ?
C22 H22B 0.9800 . ?
C22 H22C 0.9800 . ?
N3 C32 1.489(4) . ?
N3 C31 1.493(4) . ?
C31 H31A 0.9800 . ?
C31 H31B 0.9800 . ?
C31 H31C 0.9800 . ?
C32 H32A 0.9800 . ?
C32 H32B 0.9800 . ?
C32 H32C 0.9800 . ?
